data_4035976
loop_
_publ_author_name
'Gayton, Jacqueline'
'Autry, Shane A.'
'Meador, William'
'Parkin, Sean R.'
'Hill, Jr, Glake Alton'
'Hammer, Nathan I.'
'Delcamp, Jared H.'

_publ_section_title
;
 Indolizine-Cyanine Dyes: Near Infrared Emissive Cyanine Dyes with
 Increased Stokes Shifts.
;
_journal_issue 2
_journal_name_full 'The Journal of organic chemistry'
_journal_page_first 687
_journal_page_last 697
_journal_paper_doi 10.1021/acs.joc.8b02521
_journal_volume 84
_journal_year 2019
_chemical_absolute_configuration unk
_chemical_formula_moiety '2(C33 H27 N2), 2(Cl O4), C H4 O'
_chemical_formula_sum 'C33.5 H29 Cl N2 O4.5'
_chemical_formula_weight 567.04
_space_group_crystal_system monoclinic
_space_group_IT_number 4
_space_group_name_Hall 'P 2yb'
_space_group_name_H-M_alt 'P 1 21 1'
_atom_sites_solution_hydrogens difmap
_atom_sites_solution_primary direct
_atom_sites_solution_secondary difmap
_audit_creation_method SHELXL-2018/3
_cell_angle_alpha 90
_cell_angle_beta 108.702(2)
_cell_angle_gamma 90
_cell_formula_units_Z 4
_cell_length_a 11.2142(6)
_cell_length_b 25.3615(11)
_cell_length_c 11.4422(7)
_cell_measurement_reflns_used 9632
_cell_measurement_temperature 90.0(2)
_cell_measurement_theta_max 27.41
_cell_measurement_theta_min 2.36
_cell_volume 3082.4(3)
_computing_cell_refinement '<i>APEX3</i> (Bruker-AXS, 2016)'
_computing_data_collection '<i>APEX3</i> (Bruker-AXS, 2016)'
_computing_data_reduction '<i>APEX3</i> (Bruker-AXS, 2016)'
_computing_molecular_graphics '<i>XP in SHELXTL</i> (Sheldrick, 2008)'
_computing_publication_material '<i>SHELX</i> (Sheldrick, 2008) and <i>CIFFIX</i> (Parkin, 2013)'
_computing_structure_refinement '<i>SHELXL-2018/3</i> (Sheldrick, 2015b)'
_computing_structure_solution '<i>SHELXT</i> (Sheldrick, 2015a)'
_diffrn_ambient_temperature 90.0(2)
_diffrn_detector_area_resol_mean 5.6
_diffrn_measured_fraction_theta_full 0.998
_diffrn_measured_fraction_theta_max 0.998
_diffrn_measurement_device_type 'Bruker D8 Venture dual source'
_diffrn_measurement_method '\f and \w scans'
_diffrn_radiation_type MoK\a
_diffrn_radiation_wavelength 0.71073
_diffrn_reflns_av_R_equivalents 0.0495
_diffrn_reflns_av_unetI/netI 0.0371
_diffrn_reflns_Laue_measured_fraction_full 0.998
_diffrn_reflns_Laue_measured_fraction_max 0.998
_diffrn_reflns_limit_h_max 14
_diffrn_reflns_limit_h_min -14
_diffrn_reflns_limit_k_max 32
_diffrn_reflns_limit_k_min -32
_diffrn_reflns_limit_l_max 14
_diffrn_reflns_limit_l_min -14
_diffrn_reflns_number 84864
_diffrn_reflns_point_group_measured_fraction_full 0.998
_diffrn_reflns_point_group_measured_fraction_max 0.997
_diffrn_reflns_theta_full 25.242
_diffrn_reflns_theta_max 27.476
_diffrn_reflns_theta_min 2.501
_diffrn_source microsource
_exptl_absorpt_coefficient_mu 0.164
_exptl_absorpt_correction_T_max 0.942
_exptl_absorpt_correction_T_min 0.893
_exptl_absorpt_correction_type multi-scan
_exptl_absorpt_process_details '<i>SADABS</i> (Krause et al., 2015)'
_exptl_crystal_colour green
_exptl_crystal_density_diffrn 1.222
_exptl_crystal_description 'irregular wedge'
_exptl_crystal_F_000 1188
_exptl_crystal_size_max 0.300
_exptl_crystal_size_mid 0.200
_exptl_crystal_size_min 0.150
_refine_diff_density_max 0.277
_refine_diff_density_min -0.404
_refine_diff_density_rms 0.057
_refine_ls_abs_structure_details
; 
Flack 'x' determined using 5226 quotients [(I+)-(I-)]/[(I+)+(I-)] 
[Parsons, Flack and Wagner (2013)]. 
;
_refine_ls_abs_structure_Flack 0.092(14)
_refine_ls_extinction_method none
_refine_ls_goodness_of_fit_ref 1.057
_refine_ls_hydrogen_treatment constr
_refine_ls_matrix_type full
_refine_ls_number_parameters 784
_refine_ls_number_reflns 14089
_refine_ls_number_restraints 87
_refine_ls_restrained_S_all 1.057
_refine_ls_R_factor_all 0.0610
_refine_ls_R_factor_gt 0.0509
_refine_ls_shift/su_max 0.002
_refine_ls_shift/su_mean 0.000
_refine_ls_structure_factor_coef Fsqd
_refine_ls_weighting_details 'w=1/[\s^2^(Fo^2^)+(0.0668P)^2^+2.1794P] where P=(Fo^2^+2Fc^2^)/3'
_refine_ls_weighting_scheme calc
_refine_ls_wR_factor_gt 0.1365
_refine_ls_wR_factor_ref 0.1436
_reflns_Friedel_coverage 0.954
_reflns_Friedel_fraction_full 0.997
_reflns_Friedel_fraction_max 0.997
_reflns_number_gt 12294
_reflns_number_total 14089
_reflns_threshold_expression 'I > 2\s(I)'
_cod_data_source_file jo8b02521_si_002.cif
_cod_data_source_block m18106s
_cod_original_sg_symbol_H-M 'P 21'
_cod_original_formula_sum 'C33.50 H29 Cl N2 O4.50'
_cod_database_code 4035976
_shelx_shelxl_version_number 2018/3
_shelx_space_group_comment
; 
The symmetry employed for this shelxl refinement is uniquely defined 
by the following loop, which should always be used as a source of 
symmetry information in preference to the above space-group names. 
They are only intended as comments. 
;
_shelx_estimated_absorpt_t_min 0.952
_shelx_estimated_absorpt_t_max 0.976
_exptl_absorpt_special_details
; 
In addition to absorption, multi-scan techniques also correct other slowly 
varying changes in scale factor over reciprocal space, such as those caused 
by X-ray beam inhomogeneity, goniometer imperfection, crystal decomposition, 
crystal longer than the X-ray beam cross section, absorption by the crystal 
mount etc.  These account, by and large, for much of the difference between 
estimated values of Tmin and Tmax and the _exptl_absorpt_correction_ values. 
;

loop_
_space_group_symop_operation_xyz
'x, y, z'
'-x, y+1/2, -z'

loop_
_atom_site_label
_atom_site_type_symbol
_atom_site_fract_x
_atom_site_fract_y
_atom_site_fract_z
_atom_site_U_iso_or_equiv
_atom_site_adp_type
_atom_site_occupancy
_atom_site_site_symmetry_order
_atom_site_calc_flag
_atom_site_refinement_flags_posn
_atom_site_refinement_flags_adp
_atom_site_refinement_flags_occupancy
_atom_site_disorder_assembly
_atom_site_disorder_group
N1A N 0.5240(3) 0.56378(12) 0.2076(3) 0.0204(6) Uani 1 1 d . . . . .
N2A N 0.1518(3) 0.58027(14) 0.5881(3) 0.0246(7) Uani 1 1 d . . . . .
C1A C 0.4856(4) 0.52156(15) 0.2679(3) 0.0227(7) Uani 1 1 d . . . . .
C2A C 0.5381(3) 0.47506(14) 0.2310(3) 0.0208(7) Uani 1 1 d . . . . .
C3A C 0.6024(3) 0.48853(14) 0.1521(3) 0.0216(7) Uani 1 1 d . . . . .
C4A C 0.6500(4) 0.57948(15) 0.0759(3) 0.0239(8) Uani 1 1 d . . . . .
H4A H 0.698263 0.566459 0.027449 0.029 Uiso 1 1 calc R U . . .
C5A C 0.6318(4) 0.63280(16) 0.0845(4) 0.0267(8) Uani 1 1 d . . . . .
H5A H 0.668768 0.656967 0.042823 0.032 Uiso 1 1 calc R U . . .
C6A C 0.5586(4) 0.65151(15) 0.1547(4) 0.0259(8) Uani 1 1 d . . . . .
H6A H 0.546000 0.688363 0.159859 0.031 Uiso 1 1 calc R U . . .
C7A C 0.5057(4) 0.61762(15) 0.2152(4) 0.0247(8) Uani 1 1 d . . . . .
H7A H 0.456281 0.630632 0.262604 0.030 Uiso 1 1 calc R U . . .
C8A C 0.5966(3) 0.54503(15) 0.1394(3) 0.0218(7) Uani 1 1 d . . . . .
C9A C 0.6714(4) 0.45353(15) 0.0890(4) 0.0230(7) Uani 1 1 d . . . . .
H9AA H 0.620743 0.449079 0.002219 0.035 Uiso 1 1 calc R U . . .
H9AB H 0.686194 0.419030 0.129715 0.035 Uiso 1 1 calc R U . . .
H9AC H 0.752304 0.469706 0.094112 0.035 Uiso 1 1 calc R U . . .
C10A C 0.4120(4) 0.52320(16) 0.3448(3) 0.0239(8) Uani 1 1 d . . . . .
H10A H 0.401340 0.490007 0.378649 0.029 Uiso 1 1 calc R U . . .
C11A C 0.3510(4) 0.56476(15) 0.3813(3) 0.0240(8) Uani 1 1 d . . . . .
H11A H 0.352847 0.598992 0.348242 0.029 Uiso 1 1 calc R U . . .
C12A C 0.2872(4) 0.55646(16) 0.4660(3) 0.0243(8) Uani 1 1 d . . . . .
H12A H 0.285372 0.521307 0.494063 0.029 Uiso 1 1 calc R U . . .
C13A C 0.2262(3) 0.59420(16) 0.5135(3) 0.0236(8) Uani 1 1 d . . . . .
C14A C 0.2190(3) 0.65060(16) 0.5038(3) 0.0240(8) Uani 1 1 d . . . . .
C15A C 0.1426(4) 0.66954(17) 0.5679(4) 0.0259(8) Uani 1 1 d . . . . .
C16A C 0.0256(4) 0.62086(19) 0.6966(4) 0.0308(9) Uani 1 1 d . . . . .
H16A H -0.007761 0.651573 0.722233 0.037 Uiso 1 1 calc R U . . .
C17A C -0.0006(4) 0.5719(2) 0.7335(4) 0.0320(9) Uani 1 1 d . . . . .
H17A H -0.052713 0.568586 0.784233 0.038 Uiso 1 1 calc R U . . .
C18A C 0.0501(4) 0.52632(18) 0.6959(4) 0.0302(9) Uani 1 1 d . . . . .
H18A H 0.031313 0.492446 0.720881 0.036 Uiso 1 1 calc R U . . .
C19A C 0.1261(4) 0.53081(16) 0.6237(4) 0.0259(8) Uani 1 1 d . . . . .
H19A H 0.160518 0.500299 0.598512 0.031 Uiso 1 1 calc R U . . .
C20A C 0.1012(3) 0.62524(16) 0.6216(4) 0.0250(8) Uani 1 1 d . . . . .
C21A C 0.1111(4) 0.72560(17) 0.5878(4) 0.0331(9) Uani 1 1 d . . . . .
H21A H 0.177120 0.748944 0.578546 0.050 Uiso 1 1 calc R U . . .
H21B H 0.105222 0.729427 0.670996 0.050 Uiso 1 1 calc R U . . .
H21C H 0.030273 0.735066 0.526760 0.050 Uiso 1 1 calc R U . . .
C22A C 0.5237(4) 0.42099(15) 0.2711(4) 0.0261(8) Uani 1 1 d . . . . .
C23A C 0.4797(4) 0.38121(15) 0.1834(4) 0.0304(9) Uani 1 1 d . . . . .
H23A H 0.456412 0.389330 0.097951 0.037 Uiso 1 1 calc R U . . .
C24A C 0.4700(6) 0.32943(18) 0.2214(5) 0.0482(13) Uani 1 1 d . . . . .
H24A H 0.441966 0.302379 0.161423 0.058 Uiso 1 1 calc R U . . .
C25A C 0.4999(6) 0.31752(19) 0.3416(6) 0.0546(15) Uani 1 1 d . . . . .
H25A H 0.490663 0.282323 0.365758 0.066 Uiso 1 1 calc R U . . .
C26A C 0.5441(6) 0.35596(19) 0.4307(5) 0.0493(14) Uani 1 1 d . . . . .
H26A H 0.566042 0.347029 0.515614 0.059 Uiso 1 1 calc R U . . .
C27A C 0.5565(4) 0.40816(17) 0.3957(4) 0.0311(9) Uani 1 1 d . . . . .
H27A H 0.587173 0.434628 0.456727 0.037 Uiso 1 1 calc R U . . .
C28A C 0.2898(4) 0.68469(16) 0.4430(4) 0.0258(8) Uani 1 1 d . . . . .
C29A C 0.4223(4) 0.68322(17) 0.4820(4) 0.0277(8) Uani 1 1 d . . . . .
H29A H 0.466224 0.659505 0.545482 0.033 Uiso 1 1 calc R U . . .
C30A C 0.4889(4) 0.71587(17) 0.4290(4) 0.0329(9) Uani 1 1 d . . . . .
H30A H 0.578285 0.714724 0.456524 0.039 Uiso 1 1 calc R U . . .
C31A C 0.4244(4) 0.75109(17) 0.3338(4) 0.034(1) Uani 1 1 d . . . . .
H31A H 0.470051 0.773252 0.296321 0.041 Uiso 1 1 calc R U . . .
C32A C 0.2936(5) 0.75295(17) 0.2956(4) 0.0348(10) Uani 1 1 d . . . . .
H32A H 0.249592 0.776562 0.231914 0.042 Uiso 1 1 calc R U . . .
C33A C 0.2271(4) 0.72036(16) 0.3503(4) 0.0286(8) Uani 1 1 d . . . . .
H33A H 0.137776 0.722316 0.324516 0.034 Uiso 1 1 calc R U . . .
N1B N 0.2813(3) 0.59234(12) -0.0470(3) 0.0197(6) Uani 1 1 d . . . . .
N2B N -0.0995(3) 0.59238(14) 0.3274(3) 0.0249(7) Uani 1 1 d . . . . .
C1B C 0.2285(3) 0.63718(14) -0.0082(3) 0.0219(7) Uani 1 1 d . . . . .
C2B C 0.2731(3) 0.68169(14) -0.0585(3) 0.0215(7) Uani 1 1 d . . . . .
C3B C 0.3490(3) 0.66496(16) -0.1256(3) 0.0220(7) Uani 1 1 d . . . . .
C4B C 0.4109(4) 0.57171(17) -0.1727(4) 0.0251(8) Uani 1 1 d . . . . .
H4B H 0.457606 0.582538 -0.224612 0.030 Uiso 1 1 calc R U . . .
C5B C 0.3996(4) 0.51838(16) -0.1493(4) 0.0257(8) Uani 1 1 d . . . . .
H5B H 0.440268 0.492526 -0.183222 0.031 Uiso 1 1 calc R U . . .
C6B C 0.3282(4) 0.50354(15) -0.0761(4) 0.0249(8) Uani 1 1 d . . . . .
H6B H 0.320669 0.467143 -0.060152 0.030 Uiso 1 1 calc R U . . .
C7B C 0.2685(4) 0.53960(15) -0.0261(3) 0.0232(8) Uani 1 1 d . . . . .
H7B H 0.218604 0.528412 0.022511 0.028 Uiso 1 1 calc R U . . .
C8B C 0.3533(3) 0.60904(15) -0.1195(3) 0.0213(7) Uani 1 1 d . . . . .
C9B C 0.4174(4) 0.69764(16) -0.1923(4) 0.0266(8) Uani 1 1 d . . . . .
H9BA H 0.415877 0.679734 -0.268688 0.040 Uiso 1 1 calc R U . . .
H9BB H 0.504843 0.702513 -0.139777 0.040 Uiso 1 1 calc R U . . .
H9BC H 0.376331 0.732096 -0.212242 0.040 Uiso 1 1 calc R U . . .
C10B C 0.1523(3) 0.63816(15) 0.0673(3) 0.0224(7) Uani 1 1 d . . . . .
H10B H 0.128207 0.672648 0.083155 0.027 Uiso 1 1 calc R U . . .
C11B C 0.1051(4) 0.59866(16) 0.1234(3) 0.0239(8) Uani 1 1 d . . . . .
H11B H 0.127907 0.563031 0.116061 0.029 Uiso 1 1 calc R U . . .
C12B C 0.0245(4) 0.61047(17) 0.1908(3) 0.0249(8) Uani 1 1 d . . . . .
H12B H 0.003184 0.646541 0.194559 0.030 Uiso 1 1 calc R U . . .
C13B C -0.0279(3) 0.57484(16) 0.2529(3) 0.0229(7) Uani 1 1 d . . . . .
C14B C -0.0224(3) 0.51811(17) 0.2650(3) 0.0259(8) Uani 1 1 d . . . . .
C15B C -0.0857(4) 0.50311(18) 0.3447(3) 0.0279(8) Uani 1 1 d . . . . .
C16B C -0.2109(4) 0.5570(2) 0.4570(4) 0.0324(10) Uani 1 1 d . . . . .
H16B H -0.238514 0.527692 0.493286 0.039 Uiso 1 1 calc R U . . .
C17B C -0.2450(4) 0.6085(2) 0.4769(4) 0.0342(10) Uani 1 1 d . . . . .
H17B H -0.297037 0.614631 0.526658 0.041 Uiso 1 1 calc R U . . .
C18B C -0.2021(4) 0.6507(2) 0.4234(4) 0.0341(10) Uani 1 1 d . . . . .
H18B H -0.222911 0.685601 0.439988 0.041 Uiso 1 1 calc R U . . .
C19B C -0.1316(4) 0.64318(18) 0.3485(4) 0.0287(9) Uani 1 1 d . . . . .
H19B H -0.104783 0.672323 0.311069 0.034 Uiso 1 1 calc R U . . .
C20B C -0.1356(4) 0.54988(17) 0.3826(3) 0.0250(8) Uani 1 1 d . . . . .
C21B C -0.1063(4) 0.44900(19) 0.3846(4) 0.0336(10) Uani 1 1 d . . . . .
H21D H -0.193464 0.445533 0.384079 0.050 Uiso 1 1 calc R U . . .
H21E H -0.048847 0.442650 0.468219 0.050 Uiso 1 1 calc R U . . .
H21F H -0.089977 0.423168 0.327861 0.050 Uiso 1 1 calc R U . . .
C22B C 0.2462(4) 0.73702(16) -0.0360(4) 0.0271(8) Uani 1 1 d . . . . .
C23B C 0.3443(4) 0.77297(17) 0.0078(4) 0.0325(9) Uani 1 1 d . . . . .
H23B H 0.428509 0.761900 0.020888 0.039 Uiso 1 1 calc R U . . .
C24B C 0.3206(5) 0.82458(18) 0.0324(5) 0.0402(11) Uani 1 1 d . . . . .
H24B H 0.388963 0.848412 0.062703 0.048 Uiso 1 1 calc R U . . .
C25B C 0.1989(6) 0.84211(18) 0.0135(5) 0.0472(13) Uani 1 1 d . . . . .
H25B H 0.183478 0.877438 0.032337 0.057 Uiso 1 1 calc R U . . .
C26B C 0.0989(5) 0.8068(2) -0.0338(5) 0.0460(13) Uani 1 1 d . . . . .
H26B H 0.014653 0.818438 -0.049306 0.055 Uiso 1 1 calc R U . . .
C27B C 0.1225(4) 0.75497(18) -0.0579(4) 0.0342(10) Uani 1 1 d . . . . .
H27B H 0.054091 0.731292 -0.089754 0.041 Uiso 1 1 calc R U . . .
C28B C 0.0353(4) 0.48133(16) 0.1988(4) 0.0287(9) Uani 1 1 d . . . . .
C29B C -0.0060(4) 0.47968(19) 0.0692(4) 0.035(1) Uani 1 1 d . . . . .
H29B H -0.070588 0.502910 0.023377 0.042 Uiso 1 1 calc R U . . .
C30B C 0.0471(5) 0.4443(2) 0.0082(5) 0.0448(13) Uani 1 1 d . . . . .
H30B H 0.017933 0.443123 -0.079451 0.054 Uiso 1 1 calc R U . . .
C31B C 0.1423(6) 0.4106(2) 0.0734(6) 0.0492(15) Uani 1 1 d . . . . .
H31B H 0.179171 0.386868 0.030789 0.059 Uiso 1 1 calc R U . . .
C32B C 0.1835(5) 0.41175(18) 0.2014(5) 0.0427(12) Uani 1 1 d . . . . .
H32B H 0.248421 0.388522 0.246591 0.051 Uiso 1 1 calc R U . . .
C33B C 0.1298(4) 0.44699(17) 0.2640(4) 0.0332(9) Uani 1 1 d . . . . .
H33B H 0.158021 0.447494 0.351597 0.040 Uiso 1 1 calc R U . . .
Cl1C Cl 0.68222(10) 0.49448(5) 0.73107(9) 0.0384(3) Uani 1 1 d . . . . .
O1C O 0.5914(4) 0.5236(3) 0.6389(4) 0.0820(17) Uani 1 1 d . . . . .
O2C O 0.7347(4) 0.52632(18) 0.8383(3) 0.0616(11) Uani 1 1 d . . . . .
O3C O 0.7787(4) 0.47857(17) 0.6841(4) 0.0569(10) Uani 1 1 d . . . . .
O4C O 0.6209(5) 0.4491(2) 0.7620(5) 0.0768(14) Uani 1 1 d . . . . .
Cl1D Cl 0.2284(8) 0.2745(3) 0.8529(6) 0.0405(11) Uani 0.613(16) 1 d D . P A 1
O1D O 0.1089(9) 0.2512(6) 0.8261(17) 0.108(5) Uani 0.613(16) 1 d D U P A 1
O2D O 0.3179(11) 0.2544(4) 0.9627(8) 0.064(3) Uani 0.613(16) 1 d D U P A 1
O3D O 0.2150(12) 0.3303(3) 0.8678(10) 0.056(3) Uani 0.613(16) 1 d D U P A 1
O4D O 0.2733(14) 0.2651(3) 0.7530(8) 0.075(3) Uani 0.613(16) 1 d D U P A 1
Cl1E Cl 0.2000(11) 0.2693(5) 0.8492(10) 0.0405(11) Uani 0.387(16) 1 d D . P A 2
O1E O 0.1282(11) 0.2312(5) 0.8856(12) 0.046(3) Uani 0.387(16) 1 d D U P A 2
O2E O 0.3310(11) 0.2621(7) 0.912(2) 0.075(6) Uani 0.387(16) 1 d D U P A 2
O3E O 0.1605(18) 0.3199(5) 0.8797(16) 0.058(4) Uani 0.387(16) 1 d D U P A 2
O4E O 0.172(2) 0.2647(5) 0.7205(10) 0.076(5) Uani 0.387(16) 1 d D U P A 2
C1M C -0.0813(7) 0.3631(3) 0.6594(8) 0.078(2) Uani 1 1 d . . . . .
H1MA H -0.151990 0.387884 0.638859 0.117 Uiso 1 1 calc R U . . .
H1MB H -0.083451 0.340960 0.728922 0.117 Uiso 1 1 calc R U . . .
H1MC H -0.087827 0.340710 0.587744 0.117 Uiso 1 1 calc R U . . .
O1M O 0.0341(4) 0.39164(16) 0.6923(4) 0.0616(11) Uani 1 1 d . . . . .
H1M H 0.082803 0.377666 0.658735 0.092 Uiso 1 1 calc R U . . .

loop_
_atom_site_aniso_label
_atom_site_aniso_U_11
_atom_site_aniso_U_22
_atom_site_aniso_U_33
_atom_site_aniso_U_23
_atom_site_aniso_U_13
_atom_site_aniso_U_12
N1A 0.0227(15) 0.0156(14) 0.0181(14) -0.0020(11) -0.0001(12) 0.0004(11)
N2A 0.0176(15) 0.0352(18) 0.0171(15) -0.0017(13) 0.0001(12) 0.0031(13)
C1A 0.0226(18) 0.0202(17) 0.0221(18) 0.0005(14) 0.0028(15) 0.0013(14)
C2A 0.0234(18) 0.0170(16) 0.0165(16) -0.0013(13) -0.0013(14) 0.0018(14)
C3A 0.0242(18) 0.0176(17) 0.0203(16) -0.0030(14) 0.0033(14) 0.0034(14)
C4A 0.0204(18) 0.0268(19) 0.0193(17) -0.0029(14) -0.0008(14) -0.0029(15)
C5A 0.0250(19) 0.0230(18) 0.0248(19) 0.0008(15) -0.0022(15) -0.0087(15)
C6A 0.0239(19) 0.0173(17) 0.0261(19) 0.0014(14) -0.0067(15) 0.0005(14)
C7A 0.0242(19) 0.0205(18) 0.0244(19) -0.0068(15) 0.0007(15) -0.0008(14)
C8A 0.0196(17) 0.0257(18) 0.0153(16) -0.0011(14) -0.0012(14) -0.0006(14)
C9A 0.0257(19) 0.0183(17) 0.0253(18) -0.0013(14) 0.0084(15) 0.0015(14)
C10A 0.0261(19) 0.0233(18) 0.0180(17) -0.0015(14) 0.0008(14) 0.0048(15)
C11A 0.0240(19) 0.0232(18) 0.0203(17) -0.0037(14) 0.0008(15) 0.0015(14)
C12A 0.0206(18) 0.0268(19) 0.0183(17) -0.0036(14) -0.0039(14) 0.0042(14)
C13A 0.0183(18) 0.0281(19) 0.0212(18) -0.0031(15) 0.0020(14) 0.0008(14)
C14A 0.0152(17) 0.030(2) 0.0213(17) -0.0036(15) -0.0015(14) 0.0038(14)
C15A 0.0189(18) 0.035(2) 0.0213(18) -0.0031(16) 0.0024(15) 0.0001(15)
C16A 0.0197(18) 0.045(2) 0.026(2) -0.0029(18) 0.0039(16) 0.0039(17)
C17A 0.0186(19) 0.053(3) 0.0222(19) 0.0031(18) 0.0039(15) 0.0014(18)
C18A 0.0210(19) 0.040(2) 0.0229(19) 0.0021(17) -0.0016(15) -0.0002(17)
C19A 0.0227(19) 0.028(2) 0.0205(17) 0.0045(15) -0.0016(15) 0.0029(15)
C20A 0.0187(17) 0.031(2) 0.0197(17) -0.0043(15) -0.0016(14) 0.0029(15)
C21A 0.030(2) 0.032(2) 0.037(2) -0.0036(18) 0.0115(18) 0.0072(17)
C22A 0.033(2) 0.0196(18) 0.0284(19) 0.0043(15) 0.0134(17) 0.0084(15)
C23A 0.043(2) 0.0167(18) 0.036(2) 0.0051(16) 0.0188(19) 0.0062(16)
C24A 0.082(4) 0.020(2) 0.059(3) 0.000(2) 0.045(3) 0.002(2)
C25A 0.095(5) 0.023(2) 0.064(3) 0.016(2) 0.051(3) 0.015(2)
C26A 0.081(4) 0.034(2) 0.045(3) 0.024(2) 0.037(3) 0.030(3)
C27A 0.039(2) 0.027(2) 0.030(2) 0.0086(17) 0.0150(18) 0.0112(17)
C28A 0.0251(19) 0.0254(19) 0.0273(19) -0.0089(15) 0.0088(16) -0.0015(15)
C29A 0.0232(19) 0.032(2) 0.0270(19) -0.0100(16) 0.0064(15) 0.0019(16)
C30A 0.028(2) 0.030(2) 0.043(2) -0.0182(18) 0.0161(19) -0.0066(17)
C31A 0.042(2) 0.0250(19) 0.043(2) -0.0094(18) 0.026(2) -0.0057(18)
C32A 0.046(3) 0.0242(19) 0.038(2) 0.0007(17) 0.019(2) 0.0038(18)
C33A 0.029(2) 0.0258(19) 0.030(2) -0.0050(16) 0.0076(17) -0.0004(16)
N1B 0.0168(15) 0.0226(15) 0.0161(14) 0.0007(12) 0.0002(12) 0.0031(12)
N2B 0.0153(15) 0.0412(19) 0.0154(14) 0.0009(13) 0.0008(12) 0.0013(13)
C1B 0.0206(17) 0.0184(16) 0.0245(18) 0.0022(14) 0.0040(15) 0.0028(14)
C2B 0.0212(18) 0.0204(17) 0.0192(17) 0.0041(14) 0.0012(14) 0.0027(14)
C3B 0.0161(17) 0.0293(19) 0.0165(16) 0.0027(14) -0.0005(14) 0.0010(14)
C4B 0.0160(17) 0.034(2) 0.0216(17) -0.0023(15) 0.0004(14) -0.0010(15)
C5B 0.0197(17) 0.0281(19) 0.0243(19) -0.0083(15) 0.0002(15) 0.0029(15)
C6B 0.0245(18) 0.0215(18) 0.0231(17) -0.0013(14) -0.0002(15) 0.0026(14)
C7B 0.0206(18) 0.0248(19) 0.0222(17) -0.0020(15) 0.0039(15) -0.0040(14)
C8B 0.0153(16) 0.0283(19) 0.0164(17) 0.0006(14) -0.0003(13) 0.0029(14)
C9B 0.0229(19) 0.031(2) 0.0259(19) 0.0061(16) 0.0075(15) 0.0009(15)
C10B 0.0202(17) 0.0229(18) 0.0215(17) 0.0022(14) 0.0031(14) 0.0039(14)
C11B 0.0242(19) 0.0236(18) 0.0235(18) -0.0008(15) 0.0070(15) -0.0022(15)
C12B 0.0218(18) 0.032(2) 0.0179(17) 0.0001(15) 0.0028(14) 0.0021(15)
C13B 0.0165(17) 0.033(2) 0.0168(16) -0.0034(15) 0.0013(13) -0.0007(15)
C14B 0.0190(17) 0.037(2) 0.0196(17) -0.0034(16) 0.0034(14) -0.0035(16)
C15B 0.0212(18) 0.043(2) 0.0163(17) 0.0020(16) 0.0010(14) -0.0045(17)
C16B 0.0179(19) 0.057(3) 0.0184(18) 0.0046(18) 0.0011(15) 0.0001(18)
C17B 0.0202(19) 0.064(3) 0.0174(19) 0.0002(19) 0.0041(15) 0.0046(19)
C18B 0.023(2) 0.051(3) 0.0227(19) -0.0005(18) 0.0000(16) 0.0094(18)
C19B 0.0225(19) 0.039(2) 0.0206(18) 0.0042(16) 0.0018(15) 0.0094(16)
C20B 0.0181(18) 0.037(2) 0.0165(16) 0.0014(15) 0.0004(14) 0.0012(16)
C21B 0.031(2) 0.044(3) 0.026(2) 0.0018(18) 0.0094(17) -0.0096(19)
C22B 0.031(2) 0.0234(19) 0.029(2) 0.0078(15) 0.0120(17) 0.0071(16)
C23B 0.033(2) 0.0272(19) 0.042(2) 0.0084(18) 0.0185(19) 0.0014(17)
C24B 0.049(3) 0.025(2) 0.053(3) 0.012(2) 0.025(2) 0.0054(19)
C25B 0.066(3) 0.022(2) 0.069(4) 0.013(2) 0.044(3) 0.011(2)
C26B 0.049(3) 0.039(3) 0.059(3) 0.020(2) 0.031(3) 0.023(2)
C27B 0.033(2) 0.036(2) 0.039(2) 0.0106(19) 0.0191(19) 0.0100(18)
C28B 0.028(2) 0.031(2) 0.032(2) -0.0060(16) 0.0153(17) -0.0107(16)
C29B 0.036(2) 0.044(2) 0.029(2) -0.0096(18) 0.0161(18) -0.0195(19)
C30B 0.058(3) 0.044(3) 0.044(3) -0.024(2) 0.033(3) -0.033(3)
C31B 0.063(3) 0.034(2) 0.071(4) -0.028(3) 0.050(3) -0.029(2)
C32B 0.043(3) 0.029(2) 0.065(3) -0.005(2) 0.030(3) -0.0101(19)
C33B 0.037(2) 0.030(2) 0.038(2) -0.0063(18) 0.0192(19) -0.0108(18)
Cl1C 0.0296(5) 0.0618(7) 0.0264(5) -0.0005(5) 0.0124(4) -0.0001(5)
O1C 0.061(3) 0.135(5) 0.043(2) 0.028(3) 0.006(2) 0.037(3)
O2C 0.075(3) 0.071(3) 0.0342(19) -0.0100(19) 0.0112(19) 0.002(2)
O3C 0.054(2) 0.069(3) 0.062(2) -0.006(2) 0.039(2) -0.0085(19)
O4C 0.087(3) 0.068(3) 0.105(4) 0.005(3) 0.072(3) -0.004(3)
Cl1D 0.050(3) 0.0285(13) 0.0372(7) -0.0046(8) 0.0062(16) 0.0137(16)
O1D 0.058(6) 0.095(9) 0.164(14) -0.049(9) 0.026(7) -0.015(6)
O2D 0.094(6) 0.030(4) 0.044(4) 0.005(3) -0.010(4) 0.022(4)
O3D 0.086(8) 0.025(3) 0.044(4) -0.005(3) 0.003(5) 0.022(4)
O4D 0.144(10) 0.039(4) 0.053(4) 0.004(3) 0.047(6) 0.021(5)
Cl1E 0.050(3) 0.0285(13) 0.0372(7) -0.0046(8) 0.0062(16) 0.0137(16)
O1E 0.043(6) 0.050(6) 0.050(7) -0.019(5) 0.020(5) 0.001(5)
O2E 0.041(6) 0.037(7) 0.116(14) -0.002(9) -0.017(7) 0.010(5)
O3E 0.089(12) 0.034(6) 0.049(7) -0.002(5) 0.018(8) 0.029(6)
O4E 0.160(15) 0.036(6) 0.039(6) -0.006(4) 0.040(7) 0.012(8)
C1M 0.061(4) 0.053(4) 0.107(6) 0.032(4) 0.010(4) -0.005(3)
O1M 0.055(2) 0.050(2) 0.074(3) 0.024(2) 0.012(2) -0.0014(19)

loop_
_atom_type_symbol
_atom_type_description
_atom_type_scat_dispersion_real
_atom_type_scat_dispersion_imag
_atom_type_scat_source
C C 0.0033 0.0016 'International Tables Vol C Tables 4.2.6.8 and 6.1.1.4'
H H 0.0000 0.0000 'International Tables Vol C Tables 4.2.6.8 and 6.1.1.4'
Cl Cl 0.1484 0.1585 'International Tables Vol C Tables 4.2.6.8 and 6.1.1.4'
N N 0.0061 0.0033 'International Tables Vol C Tables 4.2.6.8 and 6.1.1.4'
O O 0.0106 0.0060 'International Tables Vol C Tables 4.2.6.8 and 6.1.1.4'

loop_
_geom_angle_atom_site_label_1
_geom_angle_atom_site_label_2
_geom_angle_atom_site_label_3
_geom_angle
C8A N1A C7A 120.0(3)
C8A N1A C1A 110.0(3)
C7A N1A C1A 129.8(3)
C19A N2A C20A 121.7(3)
C19A N2A C13A 128.7(3)
C20A N2A C13A 109.6(3)
C10A C1A N1A 128.6(4)
C10A C1A C2A 126.4(4)
N1A C1A C2A 105.0(3)
C3A C2A C1A 109.9(3)
C3A C2A C22A 125.0(3)
C1A C2A C22A 125.1(3)
C2A C3A C8A 107.4(3)
C2A C3A C9A 129.1(3)
C8A C3A C9A 123.5(3)
C5A C4A C8A 118.8(4)
C5A C4A H4A 120.6
C8A C4A H4A 120.6
C4A C5A C6A 120.1(4)
C4A C5A H5A 120.0
C6A C5A H5A 120.0
C7A C6A C5A 120.7(4)
C7A C6A H6A 119.6
C5A C6A H6A 119.6
C6A C7A N1A 119.6(4)
C6A C7A H7A 120.2
N1A C7A H7A 120.2
N1A C8A C4A 120.7(3)
N1A C8A C3A 107.6(3)
C4A C8A C3A 131.7(4)
C3A C9A H9AA 109.5
C3A C9A H9AB 109.5
H9AA C9A H9AB 109.5
C3A C9A H9AC 109.5
H9AA C9A H9AC 109.5
H9AB C9A H9AC 109.5
C1A C10A C11A 131.5(4)
C1A C10A H10A 114.2
C11A C10A H10A 114.2
C10A C11A C12A 120.4(4)
C10A C11A H11A 119.8
C12A C11A H11A 119.8
C13A C12A C11A 126.7(4)
C13A C12A H12A 116.7
C11A C12A H12A 116.7
C12A C13A N2A 121.6(4)
C12A C13A C14A 132.9(4)
N2A C13A C14A 105.4(3)
C15A C14A C13A 109.6(4)
C15A C14A C28A 124.2(4)
C13A C14A C28A 126.1(3)
C14A C15A C20A 107.3(4)
C14A C15A C21A 128.8(4)
C20A C15A C21A 123.8(4)
C17A C16A C20A 119.6(4)
C17A C16A H16A 120.2
C20A C16A H16A 120.2
C16A C17A C18A 119.9(4)
C16A C17A H17A 120.0
C18A C17A H17A 120.0
C19A C18A C17A 120.3(4)
C19A C18A H18A 119.8
C17A C18A H18A 119.8
C18A C19A N2A 119.0(4)
C18A C19A H19A 120.5
N2A C19A H19A 120.5
N2A C20A C16A 119.4(4)
N2A C20A C15A 108.1(3)
C16A C20A C15A 132.5(4)
C15A C21A H21A 109.5
C15A C21A H21B 109.5
H21A C21A H21B 109.5
C15A C21A H21C 109.5
H21A C21A H21C 109.5
H21B C21A H21C 109.5
C27A C22A C23A 118.9(4)
C27A C22A C2A 121.2(4)
C23A C22A C2A 119.8(3)
C22A C23A C24A 119.9(4)
C22A C23A H23A 120.0
C24A C23A H23A 120.0
C25A C24A C23A 120.8(5)
C25A C24A H24A 119.6
C23A C24A H24A 119.6
C24A C25A C26A 120.7(5)
C24A C25A H25A 119.7
C26A C25A H25A 119.7
C25A C26A C27A 120.0(5)
C25A C26A H26A 120.0
C27A C26A H26A 120.0
C22A C27A C26A 119.7(4)
C22A C27A H27A 120.2
C26A C27A H27A 120.2
C33A C28A C29A 118.7(4)
C33A C28A C14A 121.0(4)
C29A C28A C14A 120.2(4)
C30A C29A C28A 120.6(4)
C30A C29A H29A 119.7
C28A C29A H29A 119.7
C29A C30A C31A 120.2(4)
C29A C30A H30A 119.9
C31A C30A H30A 119.9
C32A C31A C30A 119.4(4)
C32A C31A H31A 120.3
C30A C31A H31A 120.3
C33A C32A C31A 120.2(4)
C33A C32A H32A 119.9
C31A C32A H32A 119.9
C32A C33A C28A 120.9(4)
C32A C33A H33A 119.6
C28A C33A H33A 119.6
C7B N1B C8B 120.7(3)
C7B N1B C1B 130.5(3)
C8B N1B C1B 108.8(3)
C20B N2B C19B 121.4(3)
C20B N2B C13B 109.7(3)
C19B N2B C13B 128.9(4)
C10B C1B N1B 127.4(3)
C10B C1B C2B 126.7(3)
N1B C1B C2B 105.8(3)
C3B C2B C1B 109.8(3)
C3B C2B C22B 125.8(3)
C1B C2B C22B 124.3(3)
C2B C3B C8B 107.2(3)
C2B C3B C9B 128.4(4)
C8B C3B C9B 124.4(4)
C8B C4B C5B 119.5(4)
C8B C4B H4B 120.2
C5B C4B H4B 120.2
C6B C5B C4B 119.1(4)
C6B C5B H5B 120.4
C4B C5B H5B 120.4
C7B C6B C5B 121.9(4)
C7B C6B H6B 119.0
C5B C6B H6B 119.0
C6B C7B N1B 119.2(4)
C6B C7B H7B 120.4
N1B C7B H7B 120.4
C4B C8B N1B 119.5(4)
C4B C8B C3B 132.1(4)
N1B C8B C3B 108.4(3)
C3B C9B H9BA 109.5
C3B C9B H9BB 109.5
H9BA C9B H9BB 109.5
C3B C9B H9BC 109.5
H9BA C9B H9BC 109.5
H9BB C9B H9BC 109.5
C11B C10B C1B 132.5(4)
C11B C10B H10B 113.8
C1B C10B H10B 113.8
C10B C11B C12B 120.9(4)
C10B C11B H11B 119.6
C12B C11B H11B 119.6
C13B C12B C11B 126.7(4)
C13B C12B H12B 116.7
C11B C12B H12B 116.7
C12B C13B N2B 121.1(4)
C12B C13B C14B 133.2(4)
N2B C13B C14B 105.6(3)
C15B C14B C13B 108.9(4)
C15B C14B C28B 124.7(4)
C13B C14B C28B 126.3(3)
C14B C15B C20B 107.7(4)
C14B C15B C21B 128.4(4)
C20B C15B C21B 123.8(4)
C20B C16B C17B 118.1(4)
C20B C16B H16B 120.9
C17B C16B H16B 120.9
C18B C17B C16B 119.7(4)
C18B C17B H17B 120.2
C16B C17B H17B 120.2
C19B C18B C17B 121.6(4)
C19B C18B H18B 119.2
C17B C18B H18B 119.2
C18B C19B N2B 118.7(4)
C18B C19B H19B 120.6
N2B C19B H19B 120.6
N2B C20B C16B 120.4(4)
N2B C20B C15B 108.0(3)
C16B C20B C15B 131.6(4)
C15B C21B H21D 109.5
C15B C21B H21E 109.5
H21D C21B H21E 109.5
C15B C21B H21F 109.5
H21D C21B H21F 109.5
H21E C21B H21F 109.5
C23B C22B C27B 118.2(4)
C23B C22B C2B 120.3(4)
C27B C22B C2B 121.5(4)
C24B C23B C22B 120.8(4)
C24B C23B H23B 119.6
C22B C23B H23B 119.6
C23B C24B C25B 121.1(5)
C23B C24B H24B 119.5
C25B C24B H24B 119.5
C24B C25B C26B 118.8(4)
C24B C25B H25B 120.6
C26B C25B H25B 120.6
C27B C26B C25B 120.2(5)
C27B C26B H26B 119.9
C25B C26B H26B 119.9
C26B C27B C22B 120.8(5)
C26B C27B H27B 119.6
C22B C27B H27B 119.6
C33B C28B C29B 119.0(4)
C33B C28B C14B 120.3(4)
C29B C28B C14B 120.7(4)
C30B C29B C28B 120.2(5)
C30B C29B H29B 119.9
C28B C29B H29B 119.9
C29B C30B C31B 120.7(5)
C29B C30B H30B 119.7
C31B C30B H30B 119.7
C30B C31B C32B 119.7(5)
C30B C31B H31B 120.1
C32B C31B H31B 120.1
C31B C32B C33B 120.1(5)
C31B C32B H32B 120.0
C33B C32B H32B 120.0
C28B C33B C32B 120.4(4)
C28B C33B H33B 119.8
C32B C33B H33B 119.8
O3C Cl1C O1C 108.7(3)
O3C Cl1C O2C 109.5(3)
O1C Cl1C O2C 110.2(3)
O3C Cl1C O4C 110.4(3)
O1C Cl1C O4C 108.3(3)
O2C Cl1C O4C 109.8(3)
O1D Cl1D O4D 108.5(8)
O1D Cl1D O2D 113.3(9)
O4D Cl1D O2D 108.6(7)
O1D Cl1D O3D 108.1(7)
O4D Cl1D O3D 109.9(6)
O2D Cl1D O3D 108.5(6)
O1E Cl1E O4E 107.2(10)
O1E Cl1E O2E 111.0(11)
O4E Cl1E O2E 111.3(13)
O1E Cl1E O3E 107.(1)
O4E Cl1E O3E 110.3(10)
O2E Cl1E O3E 110.(1)
O1M C1M H1MA 109.5
O1M C1M H1MB 109.5
H1MA C1M H1MB 109.5
O1M C1M H1MC 109.5
H1MA C1M H1MC 109.5
H1MB C1M H1MC 109.5
C1M O1M H1M 109.5

loop_
_geom_bond_atom_site_label_1
_geom_bond_atom_site_label_2
_geom_bond_distance
N1A C8A 1.380(5)
N1A C7A 1.388(5)
N1A C1A 1.414(5)
N2A C19A 1.378(5)
N2A C20A 1.382(5)
N2A C13A 1.416(5)
C1A C10A 1.387(5)
C1A C2A 1.441(5)
C2A C3A 1.366(5)
C2A C22A 1.472(5)
C3A C8A 1.440(5)
C3A C9A 1.506(5)
C4A C5A 1.376(6)
C4A C8A 1.389(5)
C4A H4A 0.9500
C5A C6A 1.402(6)
C5A H5A 0.9500
C6A C7A 1.354(6)
C6A H6A 0.9500
C7A H7A 0.9500
C9A H9AA 0.9800
C9A H9AB 0.9800
C9A H9AC 0.9800
C10A C11A 1.392(5)
C10A H10A 0.9500
C11A C12A 1.393(6)
C11A H11A 0.9500
C12A C13A 1.385(5)
C12A H12A 0.9500
C13A C14A 1.435(6)
C14A C15A 1.380(5)
C14A C28A 1.490(6)
C15A C20A 1.428(6)
C15A C21A 1.500(6)
C16A C17A 1.374(7)
C16A C20A 1.391(6)
C16A H16A 0.9500
C17A C18A 1.414(6)
C17A H17A 0.9500
C18A C19A 1.369(6)
C18A H18A 0.9500
C19A H19A 0.9500
C21A H21A 0.9800
C21A H21B 0.9800
C21A H21C 0.9800
C22A C27A 1.391(6)
C22A C23A 1.397(6)
C23A C24A 1.399(6)
C23A H23A 0.9500
C24A C25A 1.341(8)
C24A H24A 0.9500
C25A C26A 1.382(8)
C25A H25A 0.9500
C26A C27A 1.403(6)
C26A H26A 0.9500
C27A H27A 0.9500
C28A C33A 1.400(6)
C28A C29A 1.408(6)
C29A C30A 1.379(6)
C29A H29A 0.9500
C30A C31A 1.415(7)
C30A H30A 0.9500
C31A C32A 1.391(7)
C31A H31A 0.9500
C32A C33A 1.390(6)
C32A H32A 0.9500
C33A H33A 0.9500
N1B C7B 1.374(5)
N1B C8B 1.397(5)
N1B C1B 1.417(5)
N2B C20B 1.374(5)
N2B C19B 1.380(6)
N2B C13B 1.417(5)
C1B C10B 1.396(5)
C1B C2B 1.428(5)
C2B C3B 1.384(5)
C2B C22B 1.475(5)
C3B C8B 1.420(5)
C3B C9B 1.494(5)
C4B C8B 1.391(6)
C4B C5B 1.392(6)
C4B H4B 0.9500
C5B C6B 1.383(6)
C5B H5B 0.9500
C6B C7B 1.363(5)
C6B H6B 0.9500
C7B H7B 0.9500
C9B H9BA 0.9800
C9B H9BB 0.9800
C9B H9BC 0.9800
C10B C11B 1.384(5)
C10B H10B 0.9500
C11B C12B 1.396(5)
C11B H11B 0.9500
C12B C13B 1.391(6)
C12B H12B 0.9500
C13B C14B 1.445(6)
C14B C15B 1.377(5)
C14B C28B 1.475(6)
C15B C20B 1.436(6)
C15B C21B 1.487(6)
C16B C20B 1.390(6)
C16B C17B 1.400(7)
C16B H16B 0.9500
C17B C18B 1.392(7)
C17B H17B 0.9500
C18B C19B 1.354(6)
C18B H18B 0.9500
C19B H19B 0.9500
C21B H21D 0.9800
C21B H21E 0.9800
C21B H21F 0.9800
C22B C23B 1.392(6)
C22B C27B 1.404(6)
C23B C24B 1.382(6)
C23B H23B 0.9500
C24B C25B 1.386(7)
C24B H24B 0.9500
C25B C26B 1.401(8)
C25B H25B 0.9500
C26B C27B 1.387(7)
C26B H26B 0.9500
C27B H27B 0.9500
C28B C33B 1.390(7)
C28B C29B 1.405(6)
C29B C30B 1.384(7)
C29B H29B 0.9500
C30B C31B 1.384(9)
C30B H30B 0.9500
C31B C32B 1.388(8)
C31B H31B 0.9500
C32B C33B 1.396(6)
C32B H32B 0.9500
C33B H33B 0.9500
Cl1C O3C 1.412(4)
Cl1C O1C 1.417(4)
Cl1C O2C 1.428(4)
Cl1C O4C 1.442(5)
Cl1D O1D 1.405(9)
Cl1D O4D 1.409(8)
Cl1D O2D 1.428(8)
Cl1D O3D 1.440(7)
Cl1E O1E 1.405(11)
Cl1E O4E 1.408(10)
Cl1E O2E 1.425(10)
Cl1E O3E 1.436(10)
C1M O1M 1.424(8)
C1M H1MA 0.9800
C1M H1MB 0.9800
C1M H1MC 0.9800
O1M H1M 0.8400

loop_
_geom_torsion_atom_site_label_1
_geom_torsion_atom_site_label_2
_geom_torsion_atom_site_label_3
_geom_torsion_atom_site_label_4
_geom_torsion
C8A N1A C1A C10A -179.9(4)
C7A N1A C1A C10A 4.6(6)
C8A N1A C1A C2A -0.8(4)
C7A N1A C1A C2A -176.2(3)
C10A C1A C2A C3A 178.3(4)
N1A C1A C2A C3A -0.8(4)
C10A C1A C2A C22A -1.1(6)
N1A C1A C2A C22A 179.8(3)
C1A C2A C3A C8A 2.0(4)
C22A C2A C3A C8A -178.6(3)
C1A C2A C3A C9A -179.4(4)
C22A C2A C3A C9A 0.0(6)
C8A C4A C5A C6A -1.1(5)
C4A C5A C6A C7A 0.3(6)
C5A C6A C7A N1A 0.0(5)
C8A N1A C7A C6A 0.5(5)
C1A N1A C7A C6A 175.6(4)
C7A N1A C8A C4A -1.2(5)
C1A N1A C8A C4A -177.2(3)
C7A N1A C8A C3A 178.0(3)
C1A N1A C8A C3A 2.0(4)
C5A C4A C8A N1A 1.5(5)
C5A C4A C8A C3A -177.5(4)
C2A C3A C8A N1A -2.5(4)
C9A C3A C8A N1A 178.9(3)
C2A C3A C8A C4A 176.6(4)
C9A C3A C8A C4A -2.0(6)
N1A C1A C10A C11A 3.0(7)
C2A C1A C10A C11A -176.0(4)
C1A C10A C11A C12A -176.5(4)
C10A C11A C12A C13A 177.7(4)
C11A C12A C13A N2A 172.4(4)
C11A C12A C13A C14A -7.3(7)
C19A N2A C13A C12A -0.9(6)
C20A N2A C13A C12A -179.4(3)
C19A N2A C13A C14A 178.8(3)
C20A N2A C13A C14A 0.4(4)
C12A C13A C14A C15A 178.9(4)
N2A C13A C14A C15A -0.8(4)
C12A C13A C14A C28A -5.5(7)
N2A C13A C14A C28A 174.7(3)
C13A C14A C15A C20A 0.9(4)
C28A C14A C15A C20A -174.7(3)
C13A C14A C15A C21A 177.5(4)
C28A C14A C15A C21A 1.9(6)
C20A C16A C17A C18A 0.5(6)
C16A C17A C18A C19A 0.5(6)
C17A C18A C19A N2A -0.2(6)
C20A N2A C19A C18A -1.1(5)
C13A N2A C19A C18A -179.4(4)
C19A N2A C20A C16A 2.2(5)
C13A N2A C20A C16A -179.3(3)
C19A N2A C20A C15A -178.4(3)
C13A N2A C20A C15A 0.2(4)
C17A C16A C20A N2A -1.8(6)
C17A C16A C20A C15A 178.9(4)
C14A C15A C20A N2A -0.7(4)
C21A C15A C20A N2A -177.5(4)
C14A C15A C20A C16A 178.6(4)
C21A C15A C20A C16A 1.8(7)
C3A C2A C22A C27A 126.4(4)
C1A C2A C22A C27A -54.3(6)
C3A C2A C22A C23A -51.7(6)
C1A C2A C22A C23A 127.6(4)
C27A C22A C23A C24A -0.4(7)
C2A C22A C23A C24A 177.8(4)
C22A C23A C24A C25A 1.5(8)
C23A C24A C25A C26A -1.7(9)
C24A C25A C26A C27A 0.8(9)
C23A C22A C27A C26A -0.5(7)
C2A C22A C27A C26A -178.6(4)
C25A C26A C27A C22A 0.3(8)
C15A C14A C28A C33A -59.6(5)
C13A C14A C28A C33A 125.4(4)
C15A C14A C28A C29A 117.4(4)
C13A C14A C28A C29A -57.5(5)
C33A C28A C29A C30A -0.7(6)
C14A C28A C29A C30A -177.9(4)
C28A C29A C30A C31A -0.5(6)
C29A C30A C31A C32A 0.9(6)
C30A C31A C32A C33A -0.2(6)
C31A C32A C33A C28A -1.0(6)
C29A C28A C33A C32A 1.5(6)
C14A C28A C33A C32A 178.6(4)
C7B N1B C1B C10B 2.9(6)
C8B N1B C1B C10B -178.8(4)
C7B N1B C1B C2B -179.2(3)
C8B N1B C1B C2B -0.8(4)
C10B C1B C2B C3B 178.3(4)
N1B C1B C2B C3B 0.3(4)
C10B C1B C2B C22B 1.1(6)
N1B C1B C2B C22B -176.9(3)
C1B C2B C3B C8B 0.3(4)
C22B C2B C3B C8B 177.4(4)
C1B C2B C3B C9B -178.8(3)
C22B C2B C3B C9B -1.7(6)
C8B C4B C5B C6B 1.7(5)
C4B C5B C6B C7B 0.1(6)
C5B C6B C7B N1B -1.3(6)
C8B N1B C7B C6B 0.7(5)
C1B N1B C7B C6B 178.9(4)
C5B C4B C8B N1B -2.3(5)
C5B C4B C8B C3B 179.6(4)
C7B N1B C8B C4B 1.1(5)
C1B N1B C8B C4B -177.5(3)
C7B N1B C8B C3B 179.6(3)
C1B N1B C8B C3B 1.1(4)
C2B C3B C8B C4B 177.4(4)
C9B C3B C8B C4B -3.4(6)
C2B C3B C8B N1B -0.9(4)
C9B C3B C8B N1B 178.3(3)
N1B C1B C10B C11B -1.0(7)
C2B C1B C10B C11B -178.6(4)
C1B C10B C11B C12B -176.8(4)
C10B C11B C12B C13B -179.0(4)
C11B C12B C13B N2B 174.2(4)
C11B C12B C13B C14B -2.7(7)
C20B N2B C13B C12B -177.3(3)
C19B N2B C13B C12B 1.9(6)
C20B N2B C13B C14B 0.3(4)
C19B N2B C13B C14B 179.5(4)
C12B C13B C14B C15B 176.1(4)
N2B C13B C14B C15B -1.1(4)
C12B C13B C14B C28B -6.8(7)
N2B C13B C14B C28B 176.0(3)
C13B C14B C15B C20B 1.5(4)
C28B C14B C15B C20B -175.7(4)
C13B C14B C15B C21B 179.4(4)
C28B C14B C15B C21B 2.2(6)
C20B C16B C17B C18B -0.6(6)
C16B C17B C18B C19B 2.4(6)
C17B C18B C19B N2B -1.5(6)
C20B N2B C19B C18B -1.2(5)
C13B N2B C19B C18B 179.6(4)
C19B N2B C20B C16B 3.0(5)
C13B N2B C20B C16B -177.7(3)
C19B N2B C20B C15B -178.7(3)
C13B N2B C20B C15B 0.6(4)
C17B C16B C20B N2B -2.0(6)
C17B C16B C20B C15B -179.8(4)
C14B C15B C20B N2B -1.3(4)
C21B C15B C20B N2B -179.3(3)
C14B C15B C20B C16B 176.7(4)
C21B C15B C20B C16B -1.3(6)
C3B C2B C22B C23B -50.0(6)
C1B C2B C22B C23B 126.7(4)
C3B C2B C22B C27B 129.8(4)
C1B C2B C22B C27B -53.4(5)
C27B C22B C23B C24B 1.9(6)
C2B C22B C23B C24B -178.3(4)
C22B C23B C24B C25B -0.4(7)
C23B C24B C25B C26B -1.4(8)
C24B C25B C26B C27B 1.7(8)
C25B C26B C27B C22B -0.2(7)
C23B C22B C27B C26B -1.6(6)
C2B C22B C27B C26B 178.6(4)
C15B C14B C28B C33B -60.4(5)
C13B C14B C28B C33B 122.9(4)
C15B C14B C28B C29B 118.3(5)
C13B C14B C28B C29B -58.4(5)
C33B C28B C29B C30B 0.0(6)
C14B C28B C29B C30B -178.7(4)
C28B C29B C30B C31B -0.8(6)
C29B C30B C31B C32B 1.0(7)
C30B C31B C32B C33B -0.5(7)
C29B C28B C33B C32B 0.6(6)
C14B C28B C33B C32B 179.3(4)
C31B C32B C33B C28B -0.3(6)
